data_7055986
loop_
_publ_author_name
'Ke, Ya-Ting'
'Chou, Wei-Tzu'
'Chiang, Yi-Fen'
'Hsieh, Chang-Chih'
'Horng, Yih-Chern'

_publ_section_title
;
 Efficient and selective separation of aqueous sulfate through recognition
 and precipitation
;
_journal_issue 6
_journal_name_full 'New J. Chem.'
_journal_page_first 2249
_journal_paper_doi 10.1039/C6NJ03710K
_journal_volume 41
_journal_year 2017
_chemical_formula_sum 'C27 H37 N7 O2'
_chemical_formula_weight 491.64
_space_group_crystal_system monoclinic
_space_group_IT_number 14
_space_group_name_Hall '-P 2yn'
_space_group_name_H-M_alt 'P 1 21/n 1'
_symmetry_space_group_name_Hall '-P 2yn'
_symmetry_space_group_name_H-M 'P 1 21/n 1'
_atom_sites_solution_hydrogens geom
_audit_creation_method SHELXL-2014/7
_audit_update_record
;
2016-10-07 deposited with the CCDC.
2017-01-30 downloaded from the CCDC.
;
_cell_angle_alpha 90
_cell_angle_beta 99.243(13)
_cell_angle_gamma 90
_cell_formula_units_Z 4
_cell_length_a 12.605(3)
_cell_length_b 16.671(4)
_cell_length_c 13.147(3)
_cell_measurement_reflns_used 4691
_cell_measurement_temperature 150(2)
_cell_measurement_theta_max 21.81
_cell_measurement_theta_min 2.41
_cell_volume 2726.8(11)
_computing_cell_refinement 'Bruker SAINT'
_computing_data_collection 'Bruker APEX2'
_computing_data_reduction 'Bruker SAINT'
_computing_molecular_graphics 'Bruker SHELXTL'
_computing_publication_material 'Bruker SHELXTL'
_computing_structure_refinement 'SHELXL-2014/7 (Sheldrick, 2014)'
_computing_structure_solution 'SHELXTL (Sheldrick, 2008)'
_diffrn_ambient_temperature 150(2)
_diffrn_measured_fraction_theta_full 0.998
_diffrn_measured_fraction_theta_max 0.998
_diffrn_measurement_device_type 'Bruker SMART APEXII'
_diffrn_measurement_method \w
_diffrn_radiation_type MoK\a
_diffrn_radiation_wavelength 0.71073
_diffrn_reflns_av_R_equivalents 0.0513
_diffrn_reflns_av_unetI/netI 0.0387
_diffrn_reflns_Laue_measured_fraction_full 0.998
_diffrn_reflns_Laue_measured_fraction_max 0.998
_diffrn_reflns_limit_h_max 15
_diffrn_reflns_limit_h_min -14
_diffrn_reflns_limit_k_max 20
_diffrn_reflns_limit_k_min -20
_diffrn_reflns_limit_l_max 15
_diffrn_reflns_limit_l_min -16
_diffrn_reflns_number 29728
_diffrn_reflns_point_group_measured_fraction_full 0.998
_diffrn_reflns_point_group_measured_fraction_max 0.998
_diffrn_reflns_theta_full 25.242
_diffrn_reflns_theta_max 26.000
_diffrn_reflns_theta_min 1.989
_exptl_absorpt_coefficient_mu 0.079
_exptl_absorpt_correction_type multi-scan
_exptl_absorpt_process_details 'SADABS (Sheldrick, 2003)'
_exptl_crystal_colour colorless
_exptl_crystal_density_diffrn 1.198
_exptl_crystal_description block
_exptl_crystal_F_000 992
_exptl_crystal_size_max 0.250
_exptl_crystal_size_mid 0.200
_exptl_crystal_size_min 0.040
_exptl_transmission_factor_max 0.996
_exptl_transmission_factor_min 0.980
_refine_diff_density_max 0.323
_refine_diff_density_min -0.198
_refine_diff_density_rms 0.036
_refine_ls_extinction_method none
_refine_ls_goodness_of_fit_ref 0.941
_refine_ls_hydrogen_treatment constr
_refine_ls_matrix_type full
_refine_ls_number_parameters 327
_refine_ls_number_reflns 5362
_refine_ls_number_restraints 10
_refine_ls_restrained_S_all 0.941
_refine_ls_R_factor_all 0.0890
_refine_ls_R_factor_gt 0.0478
_refine_ls_shift/su_max 0.002
_refine_ls_shift/su_mean 0.000
_refine_ls_structure_factor_coef Fsqd
_refine_ls_weighting_details 'w=1/[\s^2^(Fo^2^)+(0.1000P)^2^+0.2000P] where P=(Fo^2^+2Fc^2^)/3'
_refine_ls_weighting_scheme calc
_refine_ls_wR_factor_gt 0.1331
_refine_ls_wR_factor_ref 0.1654
_reflns_Friedel_coverage 0.000
_reflns_number_gt 3296
_reflns_number_total 5362
_reflns_threshold_expression 'I > 2\s(I)'
_cod_data_source_file c6nj03710k2.cif
_cod_data_source_block '[HL2][AcO]'
_cod_depositor_comments 'Adding full bibliography for 7055985--7055987.cif.'
_cod_original_cell_volume 2726.8(9)
_cod_database_code 7055986
_shelx_shelxl_version_number 2014/7
_shelx_space_group_comment
;
The symmetry employed for this shelxl refinement is uniquely defined
by the following loop, which should always be used as a source of
symmetry information in preference to the above space-group names.
They are only intended as comments.
;
_shelx_estimated_absorpt_t_min 0.981
_shelx_estimated_absorpt_t_max 0.997

loop_
_space_group_symop_operation_xyz
'x, y, z'
'-x+1/2, y+1/2, -z+1/2'
'-x, -y, -z'
'x-1/2, -y-1/2, z-1/2'

loop_
_atom_site_label
_atom_site_type_symbol
_atom_site_fract_x
_atom_site_fract_y
_atom_site_fract_z
_atom_site_U_iso_or_equiv
_atom_site_adp_type
_atom_site_occupancy
_atom_site_site_symmetry_order
_atom_site_calc_flag
_atom_site_refinement_flags_posn
_atom_site_refinement_flags_adp
O1 O 0.47835(12) 0.68936(9) 0.73326(12) 0.0643(5) Uani 1 1 d . .
O2 O 0.48617(16) 0.56431(10) 0.78793(15) 0.0845(6) Uani 1 1 d . .
C21 C 0.30306(15) 0.88164(12) 0.60498(14) 0.0435(5) Uani 1 1 d . .
H21 H 0.2795 0.9361 0.5841 0.052 Uiso 1 1 calc R U
C15 C 0.16276(16) 0.87377(13) 0.71298(15) 0.0483(5) Uani 1 1 d . .
H15A H 0.1003 0.8436 0.7254 0.058 Uiso 1 1 calc R U
H15B H 0.1393 0.9274 0.6913 0.058 Uiso 1 1 calc R U
C2 C 0.24360(16) 0.87861(12) 0.81219(15) 0.0454(5) Uani 1 1 d . .
C9 C 0.34266(17) 0.92144(13) 0.78599(15) 0.0493(5) Uani 1 1 d . .
H9A H 0.3245 0.9770 0.7695 0.059 Uiso 1 1 calc R U
H9B H 0.3985 0.9209 0.8460 0.059 Uiso 1 1 calc R U
C22 C 0.35154(16) 0.84273(13) 0.52161(15) 0.0485(5) Uani 1 1 d . .
C16 C 0.12667(16) 0.81937(13) 0.53950(15) 0.0502(5) Uani 1 1 d . .
H16A H 0.1606 0.8084 0.4798 0.060 Uiso 1 1 calc R U
H16B H 0.0824 0.8669 0.5250 0.060 Uiso 1 1 calc R U
C17 C 0.05728(16) 0.74985(13) 0.55805(14) 0.0489(4) Uani 1 1 d . U
C10 C 0.48047(16) 0.93021(13) 0.68181(17) 0.0540(6) Uani 1 1 d . .
H10A H 0.4661 0.9872 0.6856 0.065 Uiso 1 1 calc R U
H10B H 0.4949 0.9187 0.6130 0.065 Uiso 1 1 calc R U
C11 C 0.57659(16) 0.91012(13) 0.75759(15) 0.0490(5) Uani 1 1 d . .
C4 C 0.22788(17) 0.65456(13) 0.80117(16) 0.0543(6) Uani 1 1 d . .
H4A H 0.1510 0.6642 0.7882 0.065 Uiso 1 1 calc R U
H4B H 0.2440 0.6155 0.7511 0.065 Uiso 1 1 calc R U
C26 C 0.51774(18) 0.61988(14) 0.73929(17) 0.0555(6) Uani 1 1 d . .
C5 C 0.25754(16) 0.62022(12) 0.90620(16) 0.0490(5) Uani 1 1 d . .
C23 C 0.36024(18) 0.86840(16) 0.42414(16) 0.0631(6) Uani 1 1 d . .
H23 H 0.3310 0.9152 0.3928 0.076 Uiso 1 1 calc R U
C1 C 0.1964(2) 0.92927(15) 0.89198(18) 0.0658(7) Uani 1 1 d . .
H1A H 0.1336 0.9032 0.9089 0.099 Uiso 1 1 calc R U
H1B H 0.1773 0.9814 0.8637 0.099 Uiso 1 1 calc R U
H1C H 0.2490 0.9348 0.9531 0.099 Uiso 1 1 calc R U
C3 C 0.2687(2) 0.79556(13) 0.86008(15) 0.0575(6) Uani 1 1 d . .
H3A H 0.3332 0.7996 0.9112 0.069 Uiso 1 1 calc R U
H3B H 0.2103 0.7800 0.8957 0.069 Uiso 1 1 calc R U
C18 C -0.03753(18) 0.74943(15) 0.59560(16) 0.0594(5) Uani 1 1 d . U
H18 H -0.0749 0.7942 0.6128 0.071 Uiso 1 1 calc R U
C8 C 0.35948(19) 0.55664(13) 1.03452(17) 0.0573(6) Uani 1 1 d . .
H8 H 0.4166 0.5286 1.0720 0.069 Uiso 1 1 calc R U
C14 C 0.70658(18) 0.83121(17) 0.83664(19) 0.0693(7) Uani 1 1 d . .
H14 H 0.7458 0.7854 0.8585 0.083 Uiso 1 1 calc R U
C7 C 0.2698(2) 0.57905(15) 1.06899(18) 0.0666(7) Uani 1 1 d . .
H7 H 0.2536 0.5699 1.1346 0.080 Uiso 1 1 calc R U
C24 C 0.4211(2) 0.81156(19) 0.38031(19) 0.0746(8) Uani 1 1 d . .
H24 H 0.4393 0.8136 0.3146 0.090 Uiso 1 1 calc R U
C25 C 0.44848(18) 0.75323(17) 0.45087(19) 0.0669(7) Uani 1 1 d . .
H25 H 0.4893 0.7080 0.4422 0.080 Uiso 1 1 calc R U
C12 C 0.65334(18) 0.95744(15) 0.81351(17) 0.0621(6) Uani 1 1 d . .
H12 H 0.6514 1.0131 0.8179 0.075 Uiso 1 1 calc R U
C6 C 0.20439(19) 0.61898(14) 0.98792(19) 0.0653(7) Uani 1 1 d . .
H6 H 0.1368 0.6407 0.9900 0.078 Uiso 1 1 calc R U
C13 C 0.73534(19) 0.90777(18) 0.86293(19) 0.0723(7) Uani 1 1 d . .
H13 H 0.7976 0.9242 0.9056 0.087 Uiso 1 1 calc R U
C20 C 0.0055(3) 0.62255(17) 0.5709(2) 0.0894(7) Uani 1 1 d . U
H20 H 0.0043 0.5668 0.5680 0.107 Uiso 1 1 calc R U
C19 C -0.0683(2) 0.66950(18) 0.60357(19) 0.0825(6) Uani 1 1 d . U
H19 H -0.1298 0.6519 0.6275 0.099 Uiso 1 1 calc R U
C27 C 0.6099(3) 0.6044(2) 0.6838(3) 0.1221(14) Uani 1 1 d . .
H27A H 0.5833 0.5882 0.6143 0.183 Uiso 1 1 calc R U
H27B H 0.6541 0.5625 0.7184 0.183 Uiso 1 1 calc R U
H27C H 0.6518 0.6524 0.6831 0.183 Uiso 1 1 calc R U
N5 N 0.21069(12) 0.83454(10) 0.63024(11) 0.0416(4) Uani 1 1 d . .
N1 N 0.28483(12) 0.73101(9) 0.78575(11) 0.0433(4) Uani 1 1 d . .
H1D H 0.3549 0.7210 0.7912 0.052 Uiso 1 1 calc R U
H1E H 0.2621 0.7487 0.7221 0.052 Uiso 1 1 calc R U
N3 N 0.38429(12) 0.88489(10) 0.69947(12) 0.0431(4) Uani 1 1 d . .
N2 N 0.35299(14) 0.58187(10) 0.93505(13) 0.0513(4) Uani 1 1 d . .
H2 H 0.4014 0.5747 0.8967 0.062 Uiso 1 1 calc R U
N4 N 0.61019(14) 0.83311(11) 0.77259(14) 0.0558(5) Uani 1 1 d . .
H4 H 0.5758 0.7917 0.7457 0.067 Uiso 1 1 calc R U
N7 N 0.40603(13) 0.77196(11) 0.53720(13) 0.0535(5) Uani 1 1 d . .
H7A H 0.4126 0.7436 0.5925 0.064 Uiso 1 1 calc R U
N6 N 0.08449(19) 0.67211(13) 0.54227(16) 0.0760(5) Uani 1 1 d . U
H6A H 0.1408 0.6564 0.5186 0.091 Uiso 1 1 calc R U

loop_
_atom_site_aniso_label
_atom_site_aniso_U_11
_atom_site_aniso_U_22
_atom_site_aniso_U_33
_atom_site_aniso_U_23
_atom_site_aniso_U_13
_atom_site_aniso_U_12
O1 0.0601(10) 0.0503(10) 0.0857(12) 0.0082(8) 0.0216(8) 0.0127(8)
O2 0.1082(15) 0.0564(12) 0.0990(14) 0.0160(10) 0.0471(12) 0.0184(10)
C21 0.0452(11) 0.0423(12) 0.0434(11) 0.0092(8) 0.0081(9) 0.0049(9)
C15 0.0441(11) 0.0497(13) 0.0522(12) 0.0033(9) 0.0113(9) 0.0078(9)
C2 0.0508(12) 0.0423(12) 0.0444(11) -0.0002(9) 0.0111(9) 0.0050(9)
C9 0.0554(12) 0.0428(13) 0.0487(12) -0.0034(9) 0.0058(9) 0.0023(10)
C22 0.0459(11) 0.0556(14) 0.0447(12) 0.0045(9) 0.0095(9) -0.0016(10)
C16 0.0453(11) 0.0607(15) 0.0426(11) 0.0083(9) 0.0006(9) 0.0022(10)
C17 0.0510(9) 0.0548(7) 0.0382(10) 0.0041(9) -0.0009(7) -0.0011(7)
C10 0.0504(12) 0.0493(14) 0.0626(14) 0.0063(10) 0.0098(10) -0.0048(10)
C11 0.0469(12) 0.0483(13) 0.0541(13) -0.0024(10) 0.0149(9) -0.0035(10)
C4 0.0532(13) 0.0474(13) 0.0595(13) 0.0084(10) 0.0005(10) -0.0059(10)
C26 0.0567(13) 0.0510(15) 0.0603(14) 0.0047(11) 0.0137(11) 0.0145(11)
C5 0.0483(12) 0.0408(12) 0.0576(13) 0.0106(9) 0.0082(10) 0.0002(9)
C23 0.0582(14) 0.0863(19) 0.0449(13) 0.0100(11) 0.0084(10) -0.0071(13)
C1 0.0792(16) 0.0611(16) 0.0609(14) -0.0106(11) 0.0225(12) 0.0072(12)
C3 0.0828(16) 0.0496(14) 0.0395(11) 0.0001(9) 0.0078(10) 0.0029(12)
C18 0.0549(10) 0.0756(9) 0.0467(12) 0.0000(10) 0.0049(8) -0.0098(8)
C8 0.0639(15) 0.0478(14) 0.0572(14) 0.0139(10) 0.0001(11) -0.0005(11)
C14 0.0461(13) 0.083(2) 0.0769(17) 0.0159(13) 0.0049(12) 0.0024(12)
C7 0.0800(17) 0.0646(17) 0.0582(14) 0.0177(11) 0.0208(13) -0.0004(13)
C24 0.0609(15) 0.121(2) 0.0437(13) -0.0106(14) 0.0152(11) -0.0171(15)
C25 0.0500(13) 0.089(2) 0.0645(15) -0.0265(14) 0.0178(11) -0.0055(13)
C12 0.0605(14) 0.0597(16) 0.0673(15) -0.0109(12) 0.0136(12) -0.0131(12)
C6 0.0578(14) 0.0650(16) 0.0777(17) 0.0214(12) 0.0248(13) 0.0092(12)
C13 0.0510(14) 0.090(2) 0.0717(16) -0.0031(14) -0.0017(12) -0.0157(14)
C20 0.1279(18) 0.0570(8) 0.0706(17) 0.0082(11) -0.0230(13) -0.0191(9)
C19 0.0949(13) 0.0953(13) 0.0530(14) 0.0092(12) -0.0014(11) -0.0451(10)
C27 0.121(3) 0.112(3) 0.154(3) 0.023(2) 0.083(3) 0.048(2)
N5 0.0408(9) 0.0480(10) 0.0360(8) 0.0048(7) 0.0065(7) 0.0046(7)
N1 0.0456(9) 0.0419(10) 0.0414(9) 0.0069(7) 0.0041(7) 0.0041(7)
N3 0.0413(9) 0.0434(10) 0.0448(9) 0.0030(7) 0.0081(7) 0.0001(7)
N2 0.0513(10) 0.0432(11) 0.0588(11) 0.0056(8) 0.0076(8) 0.0021(8)
N4 0.0480(10) 0.0508(12) 0.0674(12) 0.0009(9) 0.0059(9) -0.0025(8)
N7 0.0510(10) 0.0604(13) 0.0503(10) -0.0013(8) 0.0121(8) 0.0032(9)
N6 0.0882(12) 0.0624(10) 0.0733(13) -0.0073(10) 0.0005(9) 0.0116(8)

loop_
_atom_type_symbol
_atom_type_description
_atom_type_scat_dispersion_real
_atom_type_scat_dispersion_imag
_atom_type_scat_source
C C 0.0033 0.0016 'International Tables Vol C Tables 4.2.6.8 and 6.1.1.4'
H H 0.0000 0.0000 'International Tables Vol C Tables 4.2.6.8 and 6.1.1.4'
N N 0.0061 0.0033 'International Tables Vol C Tables 4.2.6.8 and 6.1.1.4'
O O 0.0106 0.0060 'International Tables Vol C Tables 4.2.6.8 and 6.1.1.4'

loop_
_geom_angle_atom_site_label_1
_geom_angle_atom_site_label_2
_geom_angle_atom_site_label_3
_geom_angle
N3 C21 N5 107.06(14)
N3 C21 C22 108.92(16)
N5 C21 C22 111.34(16)
N5 C15 C2 110.93(15)
C15 C2 C9 106.91(16)
C15 C2 C3 111.70(17)
C9 C2 C3 113.13(17)
C15 C2 C1 109.53(17)
C9 C2 C1 108.48(17)
C3 C2 C1 107.02(17)
N3 C9 C2 112.97(16)
N7 C22 C23 107.23(19)
N7 C22 C21 121.55(17)
C23 C22 C21 131.0(2)
N5 C16 C17 111.19(15)
C18 C17 N6 107.8(2)
C18 C17 C16 129.2(2)
N6 C17 C16 122.9(2)
N3 C10 C11 112.49(17)
N4 C11 C12 106.9(2)
N4 C11 C10 121.03(19)
C12 C11 C10 131.6(2)
C5 C4 N1 113.61(16)
O2 C26 O1 124.8(2)
O2 C26 C27 117.9(2)
O1 C26 C27 117.4(2)
C6 C5 N2 107.42(19)
C6 C5 C4 131.3(2)
N2 C5 C4 121.26(19)
C22 C23 C24 107.7(2)
N1 C3 C2 115.09(16)
C17 C18 C19 107.6(2)
C7 C8 N2 108.4(2)
C13 C14 N4 108.1(2)
C8 C7 C6 107.5(2)
C25 C24 C23 107.5(2)
C24 C25 N7 108.4(2)
C11 C12 C13 108.3(2)
C5 C6 C7 107.7(2)
C14 C13 C12 106.9(2)
C19 C20 N6 107.7(3)
C20 C19 C18 108.5(3)
C15 N5 C16 110.08(15)
C15 N5 C21 110.98(15)
C16 N5 C21 113.21(14)
C3 N1 C4 114.13(16)
C9 N3 C10 108.39(16)
C9 N3 C21 112.50(15)
C10 N3 C21 111.20(15)
C5 N2 C8 109.04(18)
C11 N4 C14 109.79(19)
C22 N7 C25 109.13(19)
C17 N6 C20 108.3(2)

loop_
_geom_bond_atom_site_label_1
_geom_bond_atom_site_label_2
_geom_bond_distance
O1 C26 1.258(2)
O2 C26 1.228(3)
C21 N3 1.479(2)
C21 N5 1.485(2)
C21 C22 1.487(3)
C15 N5 1.479(2)
C15 C2 1.523(3)
C2 C9 1.525(3)
C2 C3 1.533(3)
C2 C1 1.539(3)
C9 N3 1.460(2)
C22 N7 1.364(3)
C22 C23 1.372(3)
C16 N5 1.484(2)
C16 C17 1.495(3)
C17 C18 1.364(3)
C17 N6 1.365(3)
C10 N3 1.478(2)
C10 C11 1.478(3)
C11 N4 1.356(3)
C11 C12 1.368(3)
C4 C5 1.486(3)
C4 N1 1.492(2)
C26 C27 1.490(3)
C5 C6 1.355(3)
C5 N2 1.361(3)
C23 C24 1.400(3)
C3 N1 1.489(2)
C18 C19 1.397(3)
C8 C7 1.337(3)
C8 N2 1.364(3)
C14 C13 1.356(3)
C14 N4 1.363(3)
C7 C6 1.406(3)
C24 C25 1.350(4)
C25 N7 1.366(3)
C12 C13 1.400(3)
C20 C19 1.339(4)
C20 N6 1.391(4)
